data_2009762
loop_
_publ_author_name
'Place, H.'
'Willett, R.'

_publ_section_title
;
 Bis(4-aminopyridinium) hexabromodicuprate(II)
 diaquatetrabromodicopper(II)
;
_journal_issue 6
_journal_name_full 'Acta Crystallographica Section C'
_journal_page_first 862
_journal_page_last 864
_journal_paper_doi 10.1107/S0108270193004950
_journal_volume 50
_journal_year 1994
_chemical_formula_moiety 'C10 H14 Br6 Cu2 N4, H4 Br4 Cu2 O2'
_chemical_formula_sum 'C10 H18 Br10 Cu4 N4 O2'
_chemical_formula_weight 1279.4
_space_group_IT_number 2
_space_group_name_Hall '-P 1'
_space_group_name_H-M_alt 'P -1'
_symmetry_cell_setting triclinic
_symmetry_space_group_name_Hall '-P 1'
_symmetry_space_group_name_H-M 'P -1'
_atom_type_scat_source IntTabIV
_cell_angle_alpha 101.2(2)
_cell_angle_beta 92.74(2)
_cell_angle_gamma 110.22(2)
_cell_formula_units_Z 1
_cell_length_a 7.904(2)
_cell_length_b 9.460(2)
_cell_length_c 10.261(2)
_cell_measurement_reflns_used 25
_cell_measurement_temperature 295
_cell_measurement_theta_max 30
_cell_measurement_theta_min 20
_cell_volume 700.7(7)
_diffrn_measurement_device 'syntex P21 upgraded to Nicolet R3'
_diffrn_measurement_method \w
_diffrn_radiation_type Mo
_diffrn_radiation_wavelength 0.71069
_diffrn_reflns_av_R_equivalents 0.0286
_diffrn_reflns_limit_h_max 8
_diffrn_reflns_limit_h_min -8
_diffrn_reflns_limit_k_max 9
_diffrn_reflns_limit_k_min -10
_diffrn_reflns_limit_l_max 11
_diffrn_reflns_limit_l_min 0
_diffrn_reflns_number 1836
_diffrn_reflns_theta_max 22.5
_diffrn_standards_decay_% none
_diffrn_standards_interval_count 96
_diffrn_standards_number 2
_exptl_absorpt_coefficient_mu 17.27
_exptl_absorpt_correction_T_max 0.821
_exptl_absorpt_correction_T_min 0.131
_exptl_absorpt_correction_type empirical
_exptl_crystal_colour purple
_exptl_crystal_density_diffrn 3.03
_exptl_crystal_description rod-like
_exptl_crystal_F_000 588
_exptl_crystal_size_max 0.33
_exptl_crystal_size_mid 0.18
_exptl_crystal_size_min 0.16
_refine_diff_density_max -1.6
_refine_diff_density_min 1.8
_refine_ls_extinction_coef 8E-5(11)
_refine_ls_goodness_of_fit_obs 1.43
_refine_ls_hydrogen_treatment noref
_refine_ls_number_parameters 137
_refine_ls_number_reflns 1479
_refine_ls_R_factor_obs 0.0604
_refine_ls_shift/esd_max 0.001
_refine_ls_structure_factor_coef F
_refine_ls_weighting_details w=\w^-1^-\s^2^(F)+0.0013F^2^
_refine_ls_weighting_scheme calc
_refine_ls_wR_factor_obs 0.0730
_reflns_number_observed 1479
_reflns_number_total 1517
_reflns_observed_criterion |F|>3\s(F)
_cod_data_source_file cd1014.cif
_cod_data_source_block cd1014_structure_1_of_1
_cod_depositor_comments
;
The following automatic conversions were performed:

'_refine_ls_weighting_scheme' value 'w=\w^-1^-\s^2^(F)+0.0013F^2^'
was changed to 'calc'. New tag '_refine_ls_weighting_details' was
created. The value of the new tag was set to
'w=\w^-1^-\s^2^(F)+0.0013F^2^'.

Automatic conversion script
Id: cif_fix_values 3143 2015-03-26 13:38:13Z robertas 
;
_cod_original_cell_volume 700.6(2)
_cod_database_code 2009762

loop_
_space_group_symop_id
_space_group_symop_operation_xyz
1 x,y,z
2 -x,-y,-z

loop_
_atom_site_label
_atom_site_fract_x
_atom_site_fract_y
_atom_site_fract_z
_atom_site_U_iso_or_equiv
Cu(1) .6257(2) .1164(2) .3910(2) .0350(10)
Cu(2) .1197(2) .0937(2) .3818(2) .0350(10)
Br(11) .7912(2) .0597(2) .2122(2) .0360(10)
Br(12) .7001(2) .3827(2) .3767(2) .0450(10)
Br(13) .4696(2) .1535(2) .58530(10) .0330(10)
Br(21) .2618(2) .0296(2) .18920(10) .0390(10)
Br(22) -.0116(2) .1683(2) .58400(10) .0330(10)
O(2) .2457(12) .3153(10) .3789(9) .039(4)
N(1) .9101(19) .6804(16) -.0680(17) .061(7)
C(2) .821(2) .6818(19) .0382(18) .057(8)
C(3) .715(2) .5454(17) .0682(15) .046(7)
C(4) .6997(18) .4050(15) -.0182(14) .037(6)
C(5) .7955(19) .4134(18) -.1304(14) .044(7)
C(6) .898(2) .550(2) -.1517(16) .053(8)
N(4) .5978(18) .2642(14) .0045(15) .063(7)
H(2A) .2146 .3793 .4511 .047
H(2B) .2084 .3333 .2952 .047
H(1) .3741 .3402 .3884 .072
H(2) .8283 .7785 .0937 .065
H(3) .6540 .5455 .1469 .062
H(5) .7876 .3201 -.1917 .055
H(6) .9632 .5542 -.2284 .067
H(4A) .5414 .2794 .0842 .076
H(4B) .6754 .2075 .0159 .076

loop_
_geom_angle_atom_site_label_1
_geom_angle_atom_site_label_2
_geom_angle_atom_site_label_3
_geom_angle
Br(11) Cu(1) Br(12) 94.00(10)
Br(11) Cu(1) Br(13) 173.10(10)
Br(12) Cu(1) Br(13) 91.60(10)
Br(11) Cu(1) Br(13a) 90.10(10)
Br(12) Cu(1) Br(13a) 175.60(10)
Br(13) Cu(1) Br(13a) 84.40(10)
Br(21) Cu(2) Br(22) 177.30(10)
Br(21) Cu(2) O(2) 87.6(3)
Br(22) Cu(2) O(2) 90.6(3)
Br(21) Cu(2) Br(22a) 93.70(10)
Br(22) Cu(2) Br(22a) 87.70(10)
O(2) Cu(2) Br(22a) 169.6(3)
Cu(1) Br(13) Cu(1a) 95.60(10)
Cu(2) Br(22) Cu(2b) 92.30(10)
C(2) N(1) C(6) 122.4(15)
N(1) C(2) C(3) 120.4(15)
C(2) C(3) C(4) 118.6(15)
C(3) C(4) C(5) 117.5(13)
C(3) C(4) N(4) 122.4(14)
C(5) C(4) N(4) 120.1(13)
C(4) C(5) C(6) 120.6(15)
N(1) C(6) C(5) 120.5(16)

loop_
_geom_bond_atom_site_label_1
_geom_bond_atom_site_label_2
_geom_bond_distance
Cu(1) Br(11) 2.386(2)
Cu(1) Br(12) 2.417(2)
Cu(1) Br(13) 2.426(2)
Cu(1) Br(13a) 2.465(2)
Cu(2) Br(21) 2.399(2)
Cu(2) Br(22) 2.454(2)
Cu(2) O(2) 1.992(9)
Cu(2) Br(22a) 2.428(2)
Cu(2) Br(11b) 2.940(2)
Cu(2) Br(13b) 3.200(2)
Cu(1) Br(21b) 3.221(2)
Cu(1) Br(22b) 3.240(3)
N(1) C(2) 1.33(3)
N(1) C(6) 1.33(2)
C(2) C(3) 1.38(2)
C(3) C(4) 1.41(2)
C(4) C(5) 1.41(2)
C(4) N(4) 1.368(18)
C(5) C(6) 1.33(2)
